data_7719391
loop_
_publ_author_name
'Kelly, Conor T.'
'Cuza, Emmelyne'
'Pasquetti, Eoin'
'Quinn, Niall'
'Griffin, Michael'
'Nockemann, Peter'
'M&#xfc;ller-Bunz, Helge'
'Bruno-Colmenarez, Julia'
'Felton, Solveig'
'Lada, Zoi G.'
'Morgan, Grace G.'

_publ_section_title
;
 Symmetric and asymmetric ligands for Fe<sup>III</sup> spin crossover -
 the influence of the <i>C</i><sub>2</sub> axis.
;
_journal_issue 38
_journal_name_full 'Dalton transactions (Cambridge, England : 2003)'
_journal_page_first 14522
_journal_page_last 14532
_journal_paper_doi 10.1039/d5dt01833a
_journal_volume 54
_journal_year 2025
_chemical_formula_moiety 'C21 H24 F2 Fe N4 O2, Cl O4'
_chemical_formula_sum 'C21 H24 Cl F2 Fe N4 O6'
_chemical_formula_weight 557.74
_space_group_crystal_system monoclinic
_space_group_IT_number 14
_space_group_name_Hall '-P 2ybc'
_space_group_name_H-M_alt 'P 1 21/c 1'
_atom_sites_solution_hydrogens mixed
_atom_sites_solution_primary dual
_audit_creation_date 2025-03-17
_audit_creation_method
;
Olex2 1.5
(compiled 2025.03.06 svn.red2d20d0 for OlexSys, GUI svn.r7188)
;
_audit_update_record
;
2025-06-04 deposited with the CCDC.	2025-09-05 downloaded from the CCDC.
;
_cell_angle_alpha 90
_cell_angle_beta 92.468(3)
_cell_angle_gamma 90
_cell_formula_units_Z 4
_cell_length_a 9.0398(3)
_cell_length_b 16.2508(3)
_cell_length_c 15.1781(4)
_cell_measurement_reflns_used 17719
_cell_measurement_temperature 99.5(10)
_cell_measurement_theta_max 29.2280
_cell_measurement_theta_min 1.8490
_cell_volume 2227.66(10)
_computing_cell_refinement 'CrysAlisPro 1.171.41.123a (Rigaku OD, 2022)'
_computing_data_collection 'CrysAlisPro 1.171.41.123a (Rigaku OD, 2022)'
_computing_data_reduction 'CrysAlisPro 1.171.41.123a (Rigaku OD, 2022)'
_computing_molecular_graphics 'Olex2 1.5 (Dolomanov et al., 2009)'
_computing_publication_material 'Olex2 1.5 (Dolomanov et al., 2009)'
_computing_structure_refinement 'SHELXL 2019/3 (Sheldrick, 2015)'
_computing_structure_solution 'SHELXT 2018/2 (Sheldrick, 2018)'
_diffrn_ambient_environment N~2~
_diffrn_ambient_temperature 99.5(10)
_diffrn_detector 'CCD plate'
_diffrn_detector_area_resol_mean 10.3196
_diffrn_detector_type Atlas
_diffrn_measured_fraction_theta_full 1.000
_diffrn_measured_fraction_theta_max 0.924
_diffrn_measurement_details
;
List of Runs (angles in degrees, time in seconds):

  # Type    Start    End  Width  t~exp~   \w     \q     \k     \f   Frames
#--------------------------------------------------------------------------
  1  \w    -42.00  20.00   0.40   30.00    --   -9.60  81.00 101.00  155
  2  \w    -42.00  22.00   0.40   30.00    --   -9.60 -81.00 -21.00  160
  3  \w    -42.00  42.00   0.40   30.00    --   10.07 -81.00 -21.00  210
  4  \w    -41.00  21.00   0.40   30.00    --   -9.60  77.00-180.00  155
  5  \w    -42.00  22.00   0.40   30.00    --   -9.60 -77.00-180.00  160
  6  \w    -15.00  29.00   0.40   30.00    --   -9.60 -99.00-180.00  110
  7  \w    -15.00  29.00   0.40   30.00    --   -9.60 -99.00   0.00  110
  8  \w    -12.00  82.00   0.40   30.00    --   10.07  37.00-150.00  235
  9  \w    -15.00  49.00   0.40   30.00    --   10.07 -99.00 -90.00  160
 10  \w    -41.00  21.00   0.40   30.00    --   -9.60  77.00  60.00  155
 11  \w    -42.00  22.00   0.40   30.00    --   -9.60 -77.00-120.00  160
 12  \w    -17.00  24.20   0.40   30.00    --   10.07  57.00  90.00  103
;
_diffrn_measurement_device 'four-circle diffractometer'
_diffrn_measurement_device_type 'SuperNova, Dual, Cu at home/near, Atlas'
_diffrn_measurement_method '\w scans'
_diffrn_orient_matrix_type 'CrysAlisPro convention (1999,Acta A55,543-557)'
_diffrn_orient_matrix_UB_11 0.0335287000
_diffrn_orient_matrix_UB_12 0.0289665000
_diffrn_orient_matrix_UB_13 0.0295993000
_diffrn_orient_matrix_UB_21 -0.0652709000
_diffrn_orient_matrix_UB_22 0.0242416000
_diffrn_orient_matrix_UB_23 -0.0027423000
_diffrn_orient_matrix_UB_31 -0.0279770000
_diffrn_orient_matrix_UB_32 -0.0218509000
_diffrn_orient_matrix_UB_33 0.0361355000
_diffrn_radiation_monochromator mirror
_diffrn_radiation_probe x-ray
_diffrn_radiation_type 'Mo K\a'
_diffrn_radiation_wavelength 0.71073
_diffrn_reflns_av_R_equivalents 0.0573
_diffrn_reflns_av_unetI/netI 0.0322
_diffrn_reflns_Laue_measured_fraction_full 1.000
_diffrn_reflns_Laue_measured_fraction_max 0.924
_diffrn_reflns_limit_h_max 11
_diffrn_reflns_limit_h_min -12
_diffrn_reflns_limit_k_max 22
_diffrn_reflns_limit_k_min -22
_diffrn_reflns_limit_l_max 19
_diffrn_reflns_limit_l_min -20
_diffrn_reflns_number 48612
_diffrn_reflns_point_group_measured_fraction_full 1.000
_diffrn_reflns_point_group_measured_fraction_max 0.924
_diffrn_reflns_theta_full 25.242
_diffrn_reflns_theta_max 29.640
_diffrn_reflns_theta_min 1.837
_diffrn_source 'micro-focus sealed X-ray tube'
_diffrn_source_type 'SuperNova (Mo) X-ray Source'
_exptl_absorpt_coefficient_mu 0.862
_exptl_absorpt_correction_T_max 1.000
_exptl_absorpt_correction_T_min 0.418
_exptl_absorpt_correction_type gaussian
_exptl_absorpt_process_details
;
CrysAlisPro 1.171.41.123a (Rigaku Oxford Diffraction, 2022)
Numerical absorption correction based on gaussian integration over
a multifaceted crystal model
Empirical absorption correction using spherical harmonics,
implemented in SCALE3 ABSPACK scaling algorithm.
;
_exptl_crystal_colour 'dark purple'
_exptl_crystal_density_diffrn 1.663
_exptl_crystal_description plate
_exptl_crystal_F_000 1148
_exptl_crystal_size_max 0.454
_exptl_crystal_size_mid 0.095
_exptl_crystal_size_min 0.047
_refine_diff_density_max 0.463
_refine_diff_density_min -0.575
_refine_diff_density_rms 0.080
_refine_ls_extinction_method none
_refine_ls_goodness_of_fit_ref 1.049
_refine_ls_hydrogen_treatment mixed
_refine_ls_matrix_type full
_refine_ls_number_parameters 324
_refine_ls_number_reflns 5796
_refine_ls_number_restraints 0
_refine_ls_restrained_S_all 1.049
_refine_ls_R_factor_all 0.0499
_refine_ls_R_factor_gt 0.0383
_refine_ls_shift/su_max 0.001
_refine_ls_shift/su_mean 0.000
_refine_ls_structure_factor_coef Fsqd
_refine_ls_weighting_details 'w=1/[\s^2^(Fo^2^)+(0.0293P)^2^+3.1010P] where P=(Fo^2^+2Fc^2^)/3'
_refine_ls_weighting_scheme calc
_refine_ls_wR_factor_gt 0.0831
_refine_ls_wR_factor_ref 0.0890
_reflns_Friedel_coverage 0.000
_reflns_number_gt 4918
_reflns_number_total 5796
_reflns_threshold_expression 'I > 2\s(I)'
_cod_data_source_file d5dt01833a2.cif
_cod_data_source_block 1-2_mor1756
_cod_depositor_comments 'Adding full bibliography for 7719387--7719420.cif.'
_cod_database_code 7719391
_shelx_shelxl_version_number 2019/3
_chemical_oxdiff_formula 'C21 H22 N4 O6 F2 Cl Fe'
_chemical_oxdiff_usercomment 'Eoin, EP46_1'
_shelx_space_group_comment
;
The symmetry employed for this shelxl refinement is uniquely defined
by the following loop, which should always be used as a source of
symmetry information in preference to the above space-group names.
They are only intended as comments.
;
_shelx_estimated_absorpt_t_max 0.961
_shelx_estimated_absorpt_t_min 0.696
_olex2_refinement_description
;
1. Fixed Uiso
 At 1.2 times of:
  All C(H) groups, All C(H,H) groups
2.a Secondary CH2 refined with riding coordinates:
 C13(H13A,H13B), C14(H14A,H14B), C8(H8A,H8B), C12(H12A,H12B), C11(H11A,H11B),
 C10(H10A,H10B), C9(H9A,H9B)
2.b Aromatic/amide H refined with riding coordinates:
 C7(H7), C15(H15), C3(H3A), C20(H20), C2(H2A), C5(H5), C19(H19), C17(H17)
;
_olex2_submission_special_instructions 'No special instructions were received'
_oxdiff_exptl_absorpt_empirical_details
;
Empirical correction (ABSPACK) includes:
- Absorption correction using spherical harmonics
- Frame scaling
;
_oxdiff_exptl_absorpt_empirical_full_max 1.204
_oxdiff_exptl_absorpt_empirical_full_min 0.766

loop_
_space_group_symop_operation_xyz
'x, y, z'
'-x, y+1/2, -z+1/2'
'-x, -y, -z'
'x, -y-1/2, z-1/2'

loop_
_atom_site_label
_atom_site_type_symbol
_atom_site_fract_x
_atom_site_fract_y
_atom_site_fract_z
_atom_site_U_iso_or_equiv
_atom_site_adp_type
_atom_site_occupancy
_atom_site_site_symmetry_order
_atom_site_calc_flag
_atom_site_refinement_flags_posn
_atom_site_refinement_flags_adp
_atom_site_refinement_flags_occupancy
_atom_site_disorder_assembly
_atom_site_disorder_group
Fe Fe 0.39567(3) 0.72934(2) 0.44892(2) 0.01134(7) Uani 1 1 d . . . . .
Cl Cl 0.77740(6) 0.94996(3) 0.29961(3) 0.02070(11) Uani 1 1 d . . . . .
F2 F 0.08742(14) 0.35302(7) 0.55915(9) 0.0249(3) Uani 1 1 d . . . . .
F1 F 0.85117(15) 0.99805(8) 0.69453(8) 0.0248(3) Uani 1 1 d . . . . .
O2 O 0.30188(16) 0.66618(8) 0.53772(9) 0.0154(3) Uani 1 1 d . . . . .
O1 O 0.58239(15) 0.74705(8) 0.50992(9) 0.0161(3) Uani 1 1 d . . . . .
N4 N 0.44299(17) 0.61543(10) 0.38980(10) 0.0132(3) Uani 1 1 d . . . . .
N1 N 0.33349(18) 0.84653(9) 0.49576(10) 0.0137(3) Uani 1 1 d . . . . .
O5 O 0.80186(19) 1.03249(10) 0.27037(14) 0.0374(4) Uani 1 1 d . . . . .
N2 N 0.17155(18) 0.74398(10) 0.38934(11) 0.0148(3) Uani 1 1 d . . . . .
N3 N 0.49379(18) 0.76759(10) 0.32481(11) 0.0148(3) Uani 1 1 d . . . . .
O3 O 0.6199(2) 0.93641(11) 0.29827(16) 0.0457(5) Uani 1 1 d . . . . .
O6 O 0.8465(2) 0.89335(12) 0.24229(14) 0.0445(5) Uani 1 1 d . . . . .
O4 O 0.8381(3) 0.94116(14) 0.38770(13) 0.0516(6) Uani 1 1 d . . . . .
C1 C 0.6443(2) 0.80910(11) 0.55332(12) 0.0144(4) Uani 1 1 d . . . . .
C21 C 0.2500(2) 0.59032(11) 0.54001(12) 0.0129(3) Uani 1 1 d . . . . .
C7 C 0.4156(2) 0.89711(11) 0.54102(12) 0.0145(4) Uani 1 1 d . . . . .
H7 H 0.372087 0.947755 0.557401 0.017 Uiso 1 1 calc R U . . .
C4 C 0.7836(2) 0.93640(12) 0.64727(13) 0.0186(4) Uani 1 1 d . . . . .
C6 C 0.5683(2) 0.88352(11) 0.56906(12) 0.0145(4) Uani 1 1 d . . . . .
C13 C 0.6093(2) 0.70378(12) 0.31269(13) 0.0174(4) Uani 1 1 d . . . . .
H13A H 0.686542 0.707843 0.360746 0.021 Uiso 1 1 calc R U . . .
H13B H 0.656808 0.712685 0.255901 0.021 Uiso 1 1 calc R U . . .
C14 C 0.5386(2) 0.61926(12) 0.31352(13) 0.0166(4) Uani 1 1 d . . . . .
H14A H 0.478971 0.610058 0.258140 0.020 Uiso 1 1 calc R U . . .
H14B H 0.615933 0.576208 0.318631 0.020 Uiso 1 1 calc R U . . .
C18 C 0.1419(2) 0.43146(11) 0.55194(14) 0.0172(4) Uani 1 1 d . . . . .
C16 C 0.2945(2) 0.52827(11) 0.48076(12) 0.0132(4) Uani 1 1 d . . . . .
C8 C 0.1794(2) 0.87106(12) 0.47402(14) 0.0178(4) Uani 1 1 d . . . . .
H8A H 0.175626 0.908258 0.422309 0.021 Uiso 1 1 calc R U . . .
H8B H 0.138043 0.900584 0.524433 0.021 Uiso 1 1 calc R U . . .
C15 C 0.3936(2) 0.54427(11) 0.41082(13) 0.0141(4) Uani 1 1 d . . . . .
H15 H 0.424867 0.498438 0.377532 0.017 Uiso 1 1 calc R U . . .
C3 C 0.8614(2) 0.86430(13) 0.63348(13) 0.0196(4) Uani 1 1 d . . . . .
H3A H 0.960958 0.858559 0.655249 0.024 Uiso 1 1 calc R U . . .
C20 C 0.1473(2) 0.56932(12) 0.60350(13) 0.0165(4) Uani 1 1 d . . . . .
H20 H 0.115406 0.610272 0.643122 0.020 Uiso 1 1 calc R U . . .
C12 C 0.4027(2) 0.78413(12) 0.24253(13) 0.0188(4) Uani 1 1 d . . . . .
H12A H 0.461029 0.768262 0.191481 0.023 Uiso 1 1 calc R U . . .
H12B H 0.384474 0.844110 0.238391 0.023 Uiso 1 1 calc R U . . .
C2 C 0.7914(2) 0.80105(13) 0.58753(13) 0.0180(4) Uani 1 1 d . . . . .
H2A H 0.843198 0.751061 0.578727 0.022 Uiso 1 1 calc R U . . .
C11 C 0.2541(2) 0.73999(12) 0.23482(13) 0.0172(4) Uani 1 1 d . . . . .
H11A H 0.213059 0.745347 0.173548 0.021 Uiso 1 1 calc R U . . .
H11B H 0.269902 0.680702 0.246883 0.021 Uiso 1 1 calc R U . . .
C5 C 0.6406(2) 0.94732(12) 0.61714(13) 0.0170(4) Uani 1 1 d . . . . .
H5 H 0.590172 0.997281 0.628382 0.020 Uiso 1 1 calc R U . . .
C19 C 0.0921(2) 0.49043(12) 0.60930(13) 0.0168(4) Uani 1 1 d . . . . .
H19 H 0.021549 0.476955 0.651632 0.020 Uiso 1 1 calc R U . . .
C10 C 0.1420(2) 0.77305(12) 0.29741(13) 0.0183(4) Uani 1 1 d . . . . .
H10A H 0.144521 0.833950 0.296437 0.022 Uiso 1 1 calc R U . . .
H10B H 0.041542 0.755358 0.276885 0.022 Uiso 1 1 calc R U . . .
C17 C 0.2401(2) 0.44759(11) 0.48843(13) 0.0168(4) Uani 1 1 d . . . . .
H17 H 0.271124 0.405265 0.450187 0.020 Uiso 1 1 calc R U . . .
C9 C 0.0903(2) 0.79415(12) 0.45366(13) 0.0164(4) Uani 1 1 d . . . . .
H9A H 0.077255 0.762258 0.508362 0.020 Uiso 1 1 calc R U . . .
H9B H -0.008877 0.809037 0.428311 0.020 Uiso 1 1 calc R U . . .
H2 H 0.139(3) 0.6977(16) 0.3928(16) 0.016(6) Uiso 1 1 d . . . . .
H3 H 0.538(3) 0.8110(17) 0.3354(17) 0.024(7) Uiso 1 1 d . . . . .

loop_
_atom_site_aniso_label
_atom_site_aniso_U_11
_atom_site_aniso_U_22
_atom_site_aniso_U_33
_atom_site_aniso_U_23
_atom_site_aniso_U_13
_atom_site_aniso_U_12
Fe 0.01347(14) 0.00913(12) 0.01152(13) -0.00041(9) 0.00167(9) -0.00097(9)
Cl 0.0201(2) 0.0146(2) 0.0276(3) 0.00205(18) 0.00302(19) 0.00358(17)
F2 0.0245(7) 0.0128(5) 0.0374(7) 0.0037(5) 0.0024(5) -0.0076(5)
F1 0.0303(7) 0.0228(6) 0.0207(6) -0.0020(5) -0.0077(5) -0.0119(5)
O2 0.0232(7) 0.0106(6) 0.0125(6) -0.0007(5) 0.0040(5) -0.0030(5)
O1 0.0157(7) 0.0151(6) 0.0173(7) -0.0036(5) -0.0016(5) 0.0001(5)
N4 0.0143(8) 0.0143(7) 0.0111(7) -0.0011(6) 0.0010(6) 0.0014(6)
N1 0.0151(8) 0.0118(7) 0.0144(8) 0.0009(6) 0.0023(6) -0.0007(6)
O5 0.0286(9) 0.0218(8) 0.0613(13) 0.0136(8) -0.0035(8) -0.0026(7)
N2 0.0156(8) 0.0120(7) 0.0168(8) -0.0002(6) 0.0018(6) -0.0027(6)
N3 0.0160(8) 0.0130(8) 0.0156(8) 0.0004(6) 0.0017(6) -0.0030(6)
O3 0.0209(9) 0.0252(9) 0.0916(17) 0.0043(9) 0.0100(9) -0.0033(7)
O6 0.0449(12) 0.0386(10) 0.0505(12) -0.0173(9) 0.0074(9) 0.0138(9)
O4 0.0654(15) 0.0601(14) 0.0290(10) 0.0104(9) -0.0031(10) 0.0225(11)
C1 0.0176(9) 0.0148(9) 0.0109(9) 0.0008(7) 0.0033(7) -0.0034(7)
C21 0.0147(9) 0.0118(8) 0.0120(9) 0.0017(6) -0.0026(7) -0.0002(7)
C7 0.0201(10) 0.0105(8) 0.0133(9) 0.0011(7) 0.0029(7) -0.0016(7)
C4 0.0234(10) 0.0194(9) 0.0129(9) 0.0002(7) -0.0006(8) -0.0104(8)
C6 0.0181(9) 0.0140(8) 0.0116(9) 0.0012(7) 0.0025(7) -0.0042(7)
C13 0.0148(9) 0.0216(9) 0.0162(10) -0.0001(7) 0.0050(7) 0.0008(7)
C14 0.0183(10) 0.0178(9) 0.0142(9) -0.0012(7) 0.0053(7) 0.0027(7)
C18 0.0169(9) 0.0115(8) 0.0227(10) 0.0033(7) -0.0034(8) -0.0045(7)
C16 0.0123(9) 0.0123(8) 0.0148(9) 0.0007(7) -0.0016(7) 0.0008(7)
C8 0.0151(9) 0.0140(9) 0.0241(10) -0.0024(7) 0.0002(8) 0.0011(7)
C15 0.0144(9) 0.0120(8) 0.0155(9) -0.0028(7) -0.0013(7) 0.0018(7)
C3 0.0164(10) 0.0262(10) 0.0160(10) 0.0026(8) -0.0012(7) -0.0058(8)
C20 0.0197(10) 0.0176(9) 0.0122(9) -0.0002(7) 0.0012(7) -0.0019(7)
C12 0.0212(10) 0.0192(9) 0.0159(10) 0.0051(7) 0.0012(8) -0.0018(8)
C2 0.0170(10) 0.0207(10) 0.0165(10) 0.0002(7) 0.0028(7) -0.0001(7)
C11 0.0208(10) 0.0170(9) 0.0134(9) 0.0016(7) -0.0020(7) -0.0002(7)
C5 0.0225(10) 0.0144(9) 0.0143(9) 0.0012(7) 0.0022(7) -0.0046(7)
C19 0.0160(9) 0.0200(9) 0.0143(9) 0.0044(7) -0.0010(7) -0.0031(7)
C10 0.0182(10) 0.0193(9) 0.0170(10) 0.0006(7) -0.0022(7) 0.0016(7)
C17 0.0168(9) 0.0119(8) 0.0215(10) -0.0009(7) -0.0014(7) 0.0002(7)
C9 0.0141(9) 0.0149(9) 0.0203(10) -0.0008(7) 0.0035(7) 0.0004(7)

loop_
_atom_type_symbol
_atom_type_description
_atom_type_scat_dispersion_real
_atom_type_scat_dispersion_imag
_atom_type_scat_source
C C 0.0033 0.0016 'International Tables Vol C Tables 4.2.6.8 and 6.1.1.4'
H H 0.0000 0.0000 'International Tables Vol C Tables 4.2.6.8 and 6.1.1.4'
Cl Cl 0.1484 0.1585 'International Tables Vol C Tables 4.2.6.8 and 6.1.1.4'
F F 0.0171 0.0103 'International Tables Vol C Tables 4.2.6.8 and 6.1.1.4'
Fe Fe 0.3463 0.8444 'International Tables Vol C Tables 4.2.6.8 and 6.1.1.4'
N N 0.0061 0.0033 'International Tables Vol C Tables 4.2.6.8 and 6.1.1.4'
O O 0.0106 0.0060 'International Tables Vol C Tables 4.2.6.8 and 6.1.1.4'

loop_
_exptl_crystal_face_index_h
_exptl_crystal_face_index_k
_exptl_crystal_face_index_l
_exptl_crystal_face_perp_dist
-8 -6 17 0.1793
-9 17 1 0.0346
-12 -6 1 0.0191
12 6 0 0.0205
4 11 -18 0.1974
7 -6 17 0.1837
-11 0 -10 0.1099
-6 -20 1 0.0302
0 -4 -21 0.2089
-1 3 21 0.2341
7 -19 0 0.0254
9 -5 -14 0.1405

loop_
_geom_angle_atom_site_label_1
_geom_angle_atom_site_label_2
_geom_angle_atom_site_label_3
_geom_angle
_geom_angle_site_symmetry_1
_geom_angle_site_symmetry_3
_geom_angle_publ_flag
O2 Fe N4 86.17(6) . . ?
O2 Fe N1 96.52(6) . . ?
O2 Fe N2 85.38(6) . . ?
O2 Fe N3 162.94(6) . . ?
O1 Fe O2 98.50(6) . . ?
O1 Fe N4 98.46(6) . . ?
O1 Fe N1 86.77(6) . . ?
O1 Fe N2 164.36(6) . . ?
O1 Fe N3 89.55(6) . . ?
N4 Fe N1 173.73(6) . . ?
N4 Fe N2 96.91(6) . . ?
N4 Fe N3 77.74(6) . . ?
N1 Fe N2 77.72(6) . . ?
N1 Fe N3 98.95(6) . . ?
N2 Fe N3 90.89(6) . . ?
O5 Cl O3 107.72(11) . . ?
O6 Cl O5 109.69(13) . . ?
O6 Cl O3 110.55(12) . . ?
O6 Cl O4 110.17(13) . . ?
O4 Cl O5 108.97(13) . . ?
O4 Cl O3 109.69(14) . . ?
C21 O2 Fe 133.30(12) . . ?
C1 O1 Fe 134.85(13) . . ?
C14 N4 Fe 115.67(12) . . ?
C15 N4 Fe 127.24(13) . . ?
C15 N4 C14 117.03(16) . . ?
C7 N1 Fe 126.77(14) . . ?
C7 N1 C8 117.74(16) . . ?
C8 N1 Fe 115.50(12) . . ?
Fe N2 H2 102.0(17) . . ?
C10 N2 Fe 123.12(13) . . ?
C10 N2 C9 111.56(15) . . ?
C10 N2 H2 107.7(17) . . ?
C9 N2 Fe 105.18(12) . . ?
C9 N2 H2 105.7(17) . . ?
Fe N3 H3 106.5(18) . . ?
C13 N3 Fe 102.67(11) . . ?
C13 N3 C12 112.78(16) . . ?
C13 N3 H3 106.5(18) . . ?
C12 N3 Fe 122.58(12) . . ?
C12 N3 H3 104.8(18) . . ?
O1 C1 C6 122.68(18) . . ?
O1 C1 C2 119.10(17) . . ?
C2 C1 C6 118.21(17) . . ?
O2 C21 C16 122.36(17) . . ?
O2 C21 C20 119.33(17) . . ?
C20 C21 C16 118.31(17) . . ?
N1 C7 H7 117.2 . . ?
N1 C7 C6 125.60(18) . . ?
C6 C7 H7 117.2 . . ?
F1 C4 C3 118.83(18) . . ?
F1 C4 C5 118.56(19) . . ?
C5 C4 C3 122.58(18) . . ?
C1 C6 C7 123.05(17) . . ?
C5 C6 C1 119.83(18) . . ?
C5 C6 C7 117.07(17) . . ?
N3 C13 H13A 109.8 . . ?
N3 C13 H13B 109.8 . . ?
N3 C13 C14 109.38(16) . . ?
H13A C13 H13B 108.2 . . ?
C14 C13 H13A 109.8 . . ?
C14 C13 H13B 109.8 . . ?
N4 C14 C13 107.84(15) . . ?
N4 C14 H14A 110.1 . . ?
N4 C14 H14B 110.1 . . ?
C13 C14 H14A 110.1 . . ?
C13 C14 H14B 110.1 . . ?
H14A C14 H14B 108.5 . . ?
F2 C18 C19 117.73(18) . . ?
C17 C18 F2 118.80(18) . . ?
C17 C18 C19 123.46(18) . . ?
C21 C16 C15 122.68(16) . . ?
C17 C16 C21 119.96(17) . . ?
C17 C16 C15 117.35(17) . . ?
N1 C8 H8A 110.1 . . ?
N1 C8 H8B 110.1 . . ?
N1 C8 C9 108.22(15) . . ?
H8A C8 H8B 108.4 . . ?
C9 C8 H8A 110.1 . . ?
C9 C8 H8B 110.1 . . ?
N4 C15 C16 125.38(17) . . ?
N4 C15 H15 117.3 . . ?
C16 C15 H15 117.3 . . ?
C4 C3 H3A 120.6 . . ?
C2 C3 C4 118.75(19) . . ?
C2 C3 H3A 120.6 . . ?
C21 C20 H20 119.3 . . ?
C19 C20 C21 121.30(18) . . ?
C19 C20 H20 119.3 . . ?
N3 C12 H12A 108.4 . . ?
N3 C12 H12B 108.4 . . ?
N3 C12 C11 115.67(16) . . ?
H12A C12 H12B 107.4 . . ?
C11 C12 H12A 108.4 . . ?
C11 C12 H12B 108.4 . . ?
C1 C2 H2A 119.3 . . ?
C3 C2 C1 121.37(19) . . ?
C3 C2 H2A 119.3 . . ?
C12 C11 H11A 108.9 . . ?
C12 C11 H11B 108.9 . . ?
H11A C11 H11B 107.7 . . ?
C10 C11 C12 113.32(17) . . ?
C10 C11 H11A 108.9 . . ?
C10 C11 H11B 108.9 . . ?
C4 C5 C6 119.24(19) . . ?
C4 C5 H5 120.4 . . ?
C6 C5 H5 120.4 . . ?
C18 C19 H19 120.8 . . ?
C20 C19 C18 118.36(18) . . ?
C20 C19 H19 120.8 . . ?
N2 C10 C11 112.18(16) . . ?
N2 C10 H10A 109.2 . . ?
N2 C10 H10B 109.2 . . ?
C11 C10 H10A 109.2 . . ?
C11 C10 H10B 109.2 . . ?
H10A C10 H10B 107.9 . . ?
C18 C17 C16 118.56(18) . . ?
C18 C17 H17 120.7 . . ?
C16 C17 H17 120.7 . . ?
N2 C9 C8 108.22(16) . . ?
N2 C9 H9A 110.1 . . ?
N2 C9 H9B 110.1 . . ?
C8 C9 H9A 110.1 . . ?
C8 C9 H9B 110.1 . . ?
H9A C9 H9B 108.4 . . ?

loop_
_geom_bond_atom_site_label_1
_geom_bond_atom_site_label_2
_geom_bond_distance
_geom_bond_site_symmetry_2
_geom_bond_publ_flag
Fe O2 1.9203(13) . ?
Fe O1 1.9116(14) . ?
Fe N4 2.1091(16) . ?
Fe N1 2.1172(16) . ?
Fe N2 2.1957(17) . ?
Fe N3 2.2057(16) . ?
Cl O5 1.4329(17) . ?
Cl O3 1.4402(18) . ?
Cl O6 1.4283(18) . ?
Cl O4 1.430(2) . ?
F2 C18 1.373(2) . ?
F1 C4 1.361(2) . ?
O2 C21 1.320(2) . ?
O1 C1 1.316(2) . ?
N4 C14 1.475(2) . ?
N4 C15 1.285(2) . ?
N1 C7 1.286(2) . ?
N1 C8 1.473(3) . ?
N2 C10 1.486(3) . ?
N2 C9 1.490(2) . ?
N2 H2 0.81(3) . ?
N3 C13 1.489(2) . ?
N3 C12 1.491(3) . ?
N3 H3 0.82(3) . ?
C1 C6 1.416(3) . ?
C1 C2 1.412(3) . ?
C21 C16 1.421(3) . ?
C21 C20 1.409(3) . ?
C7 H7 0.9500 . ?
C7 C6 1.444(3) . ?
C4 C3 1.387(3) . ?
C4 C5 1.364(3) . ?
C6 C5 1.412(3) . ?
C13 H13A 0.9900 . ?
C13 H13B 0.9900 . ?
C13 C14 1.515(3) . ?
C14 H14A 0.9900 . ?
C14 H14B 0.9900 . ?
C18 C19 1.383(3) . ?
C18 C17 1.364(3) . ?
C16 C15 1.441(3) . ?
C16 C17 1.407(3) . ?
C8 H8A 0.9900 . ?
C8 H8B 0.9900 . ?
C8 C9 1.512(3) . ?
C15 H15 0.9500 . ?
C3 H3A 0.9500 . ?
C3 C2 1.381(3) . ?
C20 H20 0.9500 . ?
C20 C19 1.380(3) . ?
C12 H12A 0.9900 . ?
C12 H12B 0.9900 . ?
C12 C11 1.523(3) . ?
C2 H2A 0.9500 . ?
C11 H11A 0.9900 . ?
C11 H11B 0.9900 . ?
C11 C10 1.517(3) . ?
C5 H5 0.9500 . ?
C19 H19 0.9500 . ?
C10 H10A 0.9900 . ?
C10 H10B 0.9900 . ?
C17 H17 0.9500 . ?
C9 H9A 0.9900 . ?
C9 H9B 0.9900 . ?

loop_
_geom_torsion_atom_site_label_1
_geom_torsion_atom_site_label_2
_geom_torsion_atom_site_label_3
_geom_torsion_atom_site_label_4
_geom_torsion
_geom_torsion_site_symmetry_1
_geom_torsion_site_symmetry_2
_geom_torsion_site_symmetry_3
_geom_torsion_site_symmetry_4
_geom_torsion_publ_flag
Fe O2 C21 C16 20.0(3) . . . . ?
Fe O2 C21 C20 -160.40(14) . . . . ?
Fe O1 C1 C6 4.3(3) . . . . ?
Fe O1 C1 C2 -177.10(14) . . . . ?
Fe N4 C14 C13 14.31(19) . . . . ?
Fe N4 C15 C16 -0.3(3) . . . . ?
Fe N1 C7 C6 0.0(3) . . . . ?
Fe N1 C8 C9 21.07(19) . . . . ?
Fe N2 C10 C11 37.4(2) . . . . ?
Fe N2 C9 C8 53.08(17) . . . . ?
Fe N3 C13 C14 55.55(16) . . . . ?
Fe N3 C12 C11 -25.4(2) . . . . ?
F2 C18 C19 C20 179.23(17) . . . . ?
F2 C18 C17 C16 179.38(17) . . . . ?
F1 C4 C3 C2 178.32(17) . . . . ?
F1 C4 C5 C6 -179.14(16) . . . . ?
O2 C21 C16 C15 -3.3(3) . . . . ?
O2 C21 C16 C17 177.47(17) . . . . ?
O2 C21 C20 C19 -178.87(18) . . . . ?
O1 C1 C6 C7 1.6(3) . . . . ?
O1 C1 C6 C5 179.15(17) . . . . ?
O1 C1 C2 C3 179.96(18) . . . . ?
N1 C7 C6 C1 -3.5(3) . . . . ?
N1 C7 C6 C5 178.93(18) . . . . ?
N1 C8 C9 N2 -49.4(2) . . . . ?
N3 C13 C14 N4 -47.5(2) . . . . ?
N3 C12 C11 C10 70.8(2) . . . . ?
C1 C6 C5 C4 0.5(3) . . . . ?
C21 C16 C15 N4 -5.6(3) . . . . ?
C21 C16 C17 C18 1.6(3) . . . . ?
C21 C20 C19 C18 1.1(3) . . . . ?
C7 N1 C8 C9 -158.49(17) . . . . ?
C7 C6 C5 C4 178.13(17) . . . . ?
C4 C3 C2 C1 1.2(3) . . . . ?
C6 C1 C2 C3 -1.4(3) . . . . ?
C13 N3 C12 C11 98.0(2) . . . . ?
C14 N4 C15 C16 -177.49(18) . . . . ?
C16 C21 C20 C19 0.8(3) . . . . ?
C8 N1 C7 C6 179.47(17) . . . . ?
C15 N4 C14 C13 -168.18(17) . . . . ?
C15 C16 C17 C18 -177.59(18) . . . . ?
C3 C4 C5 C6 -0.8(3) . . . . ?
C20 C21 C16 C15 177.02(17) . . . . ?
C20 C21 C16 C17 -2.2(3) . . . . ?
C12 N3 C13 C14 -78.31(19) . . . . ?
C12 C11 C10 N2 -76.8(2) . . . . ?
C2 C1 C6 C7 -176.92(17) . . . . ?
C2 C1 C6 C5 0.6(3) . . . . ?
C5 C4 C3 C2 0.0(3) . . . . ?
C19 C18 C17 C16 0.3(3) . . . . ?
C10 N2 C9 C8 -82.64(19) . . . . ?
C17 C18 C19 C20 -1.7(3) . . . . ?
C17 C16 C15 N4 173.65(19) . . . . ?
C9 N2 C10 C11 163.85(16) . . . . ?

loop_
_exptl_oxdiff_crystal_face_indexfrac_h
_exptl_oxdiff_crystal_face_indexfrac_k
_exptl_oxdiff_crystal_face_indexfrac_l
_exptl_oxdiff_crystal_face_x
_exptl_oxdiff_crystal_face_y
_exptl_oxdiff_crystal_face_z
-7.5983 -5.7733 16.8524 0.0768 0.3098 0.9477
-8.5231 17.0383 0.8362 0.2325 0.9671 -0.1036
-12.3084 -5.9519 0.8952 -0.5586 0.6566 0.5068
12.3578 5.5457 -0.1111 0.5717 -0.6719 -0.4709
4.1278 11.3948 -17.5113 -0.0499 0.0548 -0.9973
6.7144 -6.1636 16.7442 0.5422 -0.6336 0.5519
-11.0648 0.4352 -9.7902 -0.6482 0.7596 -0.0537
-6.4768 -19.7324 0.8722 -0.7629 -0.0580 0.6439
0.2235 -4.2190 -21.0167 -0.7368 -0.0592 -0.6735
-0.5872 3.1395 21.1883 0.6984 0.0563 0.7135
6.7554 -19.4113 0.3830 -0.3244 -0.9125 0.2490
9.4753 -4.9210 -14.2294 -0.2460 -0.6987 -0.6717
